data_1530703
loop_
_publ_author_name
'Sarukhanyan, N.L.'
'Iskhakova, L.D.'
'Trunov, V.K.'
'Ilyukhin, V.V.'

_publ_section_title
;
 Crystal structure of Rb Ln (S O4)2 (H2 O) (Ln=Gd, Ho, Yb)
;
_journal_name_full
;
Koordinatsionnaya Khimiya (= Coordination Chemistry (USSR))
;
_journal_page_first 981
_journal_page_last 987
_journal_volume 10
_journal_year 1984
_chemical_formula_sum 'H2 Ho O9 Rb S2'
_chemical_name_systematic 'Rb Ho (S O4)2 (H2 O)'
_space_group_IT_number 14
_symmetry_space_group_name_Hall '-P 2ybc'
_symmetry_space_group_name_H-M 'P 1 21/c 1'
_cell_angle_alpha 90
_cell_angle_beta 119.63
_cell_angle_gamma 90
_cell_formula_units_Z 4
_cell_length_a 10.21
_cell_length_b 8.298
_cell_length_c 10.404
_cell_volume 766.191
_citation_journal_id_ASTM KOKHDC
_cod_data_source_file Sarukhanyan_KOKHDC_1984_1085.cif
_cod_data_source_block H2Ho1O9Rb1S2
_cod_original_cell_volume 766.1915
_cod_original_formula_sum 'H2 Ho1 O9 Rb1 S2'
_cod_database_code 1530703

loop_
_symmetry_equiv_pos_as_xyz
x,y,z
-x,y+1/2,-z+1/2
-x,-y,-z
x,-y-1/2,z-1/2

loop_
_atom_site_label
_atom_site_type_symbol
_atom_site_fract_x
_atom_site_fract_y
_atom_site_fract_z
_atom_site_occupancy
_atom_site_U_iso_or_equiv
Ho1 Ho+3 0.25499 0.14076 0.03595 1 0.0
O2 O-2 -0.0951 0.0664 0.1081 1 0.0
O5 O-2 0.5948 0.415 0.3729 1 0.0
S1 S+6 0.0565 0.1381 0.1815 1 0.0
O6 O-2 0.4459 0.1828 0.2744 1 0.0
O8 O-2 0.5907 0.2145 0.5372 1 0.0
Rb1 Rb+1 0.20916 0.66 0.18117 1 0.0
O4 O-2 0.0691 0.2562 0.0815 1 0.0
S2 S+6 0.5021 0.2978 0.3984 1 0.0
O7 O-2 0.3721 0.3801 0.3948 1 0.0
O3 O-2 0.0781 0.216 0.3176 1 0.0
O9 O-2 0.332 0.4165 0.0517 1 0.0
O1 O-2 0.1716 0.0153 0.2105 1 0.0
H1 H+1 0.31 0.47 -0.05 1 0.0
